data_7002907
loop_
_publ_author_name
'Liu, Hui'
'Tian, Jinlei'
'Kou, Yingying'
'Zhang, Jingyan'
'Feng, Li'
'Li, Dongdong'
'Gu, Wen'
'Liu, Xin'
'Liao, Daizheng'
'Cheng, Peng'
'Ribas, Joan'
'Yan, Shiping'

_publ_section_title
;
 Synthesis, structures and magnetic properties of polynuclear
 mixed-valence MnIIMnIII complexes containing
 3-(2-phenol)-5-(pyridin-2-yl)-1,2,4-triazole ligand
;
_journal_issue 47
_journal_name_full 'Dalton Transactions'
_journal_page_first 10511
_journal_page_last 10517
_journal_paper_doi 10.1039/b904553h
_journal_year 2009
_chemical_formula_sum 'C30.5 H34.5 Cl Mn2 N9.5 O7.5'
_chemical_formula_weight 799.51
_chemical_name_systematic
;
?
;
_space_group_IT_number 15
_symmetry_cell_setting monoclinic
_symmetry_space_group_name_Hall '-C 2yc'
_symmetry_space_group_name_H-M 'C 1 2/c 1'
_atom_sites_solution_hydrogens geom
_atom_sites_solution_primary direct
_atom_sites_solution_secondary difmap
_audit_creation_method SHELXL-97
_cell_angle_alpha 90.00
_cell_angle_beta 95.620(3)
_cell_angle_gamma 90.00
_cell_formula_units_Z 8
_cell_length_a 38.349(8)
_cell_length_b 16.357(4)
_cell_length_c 10.909(2)
_cell_measurement_temperature 113(2)
_cell_volume 6810(3)
_computing_cell_refinement CrystalClear
_computing_data_collection CrystalClear
_computing_data_reduction CrystalClear
_computing_publication_material 'CrystalStructure 3.7.0'
_computing_structure_refinement 'SHELXL-97 (Sheldrick, 1997)'
_computing_structure_solution 'SHELXS-97 (Sheldrick, 1990)'
_diffrn_ambient_temperature 113(2)
_diffrn_detector_area_resol_mean 7.31
_diffrn_measured_fraction_theta_full 0.999
_diffrn_measured_fraction_theta_max 0.999
_diffrn_measurement_device_type 'Rigaku Saturn'
_diffrn_measurement_method \w
_diffrn_radiation_monochromator confocal
_diffrn_radiation_source 'Rotating anode'
_diffrn_radiation_type MoK\a
_diffrn_radiation_wavelength 0.71070
_diffrn_reflns_av_R_equivalents 0.0395
_diffrn_reflns_av_sigmaI/netI 0.0362
_diffrn_reflns_limit_h_max 45
_diffrn_reflns_limit_h_min -45
_diffrn_reflns_limit_k_max 18
_diffrn_reflns_limit_k_min -19
_diffrn_reflns_limit_l_max 8
_diffrn_reflns_limit_l_min -12
_diffrn_reflns_number 20652
_diffrn_reflns_theta_full 25.01
_diffrn_reflns_theta_max 25.01
_diffrn_reflns_theta_min 2.03
_exptl_absorpt_coefficient_mu 0.883
_exptl_absorpt_correction_T_max 0.8431
_exptl_absorpt_correction_T_min 0.8431
_exptl_absorpt_correction_type multi-scan
_exptl_absorpt_process_details CrystalClear
_exptl_crystal_colour colorless
_exptl_crystal_density_diffrn 1.560
_exptl_crystal_density_method 'not measured'
_exptl_crystal_description prism
_exptl_crystal_F_000 3288
_exptl_crystal_size_max 0.20
_exptl_crystal_size_mid 0.20
_exptl_crystal_size_min 0.20
_refine_diff_density_max 0.496
_refine_diff_density_min -0.411
_refine_diff_density_rms 0.066
_refine_ls_extinction_method none
_refine_ls_goodness_of_fit_ref 1.085
_refine_ls_hydrogen_treatment mixed
_refine_ls_matrix_type full
_refine_ls_number_parameters 511
_refine_ls_number_reflns 5995
_refine_ls_number_restraints 20
_refine_ls_restrained_S_all 1.088
_refine_ls_R_factor_all 0.0472
_refine_ls_R_factor_gt 0.0398
_refine_ls_shift/su_max 0.001
_refine_ls_shift/su_mean 0.000
_refine_ls_structure_factor_coef Fsqd
_refine_ls_weighting_details 'calc w=1/[\s^2^(Fo^2^)+(0.0455P)^2^+8.2143P] where P=(Fo^2^+2Fc^2^)/3'
_refine_ls_weighting_scheme calc
_refine_ls_wR_factor_gt 0.0913
_refine_ls_wR_factor_ref 0.0958
_reflns_number_gt 5284
_reflns_number_total 5995
_reflns_threshold_expression >2sigma(I)
_cod_data_source_file b904553h.txt
_cod_data_source_block shelxl2
_cod_original_formula_sum 'C30.50 H34.50 Cl Mn2 N9.50 O7.50'
_cod_database_code 7002907

loop_
_symmetry_equiv_pos_as_xyz
'x, y, z'
'-x, y, -z+1/2'
'x+1/2, y+1/2, z'
'-x+1/2, y+1/2, -z+1/2'
'-x, -y, -z'
'x, -y, z-1/2'
'-x+1/2, -y+1/2, -z'
'x+1/2, -y+1/2, z-1/2'

loop_
_atom_site_label
_atom_site_type_symbol
_atom_site_fract_x
_atom_site_fract_y
_atom_site_fract_z
_atom_site_U_iso_or_equiv
_atom_site_adp_type
_atom_site_occupancy
_atom_site_symmetry_multiplicity
_atom_site_calc_flag
_atom_site_refinement_flags
_atom_site_disorder_assembly
_atom_site_disorder_group
Mn1 Mn 0.146922(9) 0.24017(2) 0.68405(3) 0.01341(11) Uani 1 1 d . . .
Mn2 Mn 0.080773(10) 0.25745(2) 0.35136(4) 0.01815(12) Uani 1 1 d . A .
Cl1 Cl 0.02877(2) 0.27748(5) 0.45996(7) 0.0384(2) Uani 1 1 d . . .
O1 O 0.15215(4) 0.16499(10) 0.81549(15) 0.0171(4) Uani 1 1 d . A .
O2 O 0.16625(5) 0.32018(10) 0.79742(15) 0.0189(4) Uani 1 1 d . A .
O3 O 0.11487(6) 0.24902(13) 0.1942(2) 0.0334(5) Uani 1 1 d D . .
N1 N 0.10794(5) 0.02356(13) 0.51930(19) 0.0174(5) Uani 1 1 d . A .
N2 N 0.12667(5) 0.14832(13) 0.57724(19) 0.0179(5) Uani 1 1 d . A .
N3 N 0.10493(5) 0.15703(13) 0.47058(19) 0.0191(5) Uani 1 1 d . . .
N4 N 0.05971(5) 0.13824(13) 0.26989(19) 0.0191(5) Uani 1 1 d . . .
N5 N 0.14646(5) 0.45717(12) 0.48070(18) 0.0158(4) Uani 1 1 d . A .
N6 N 0.14321(5) 0.33027(12) 0.55571(18) 0.0148(4) Uani 1 1 d . A .
N7 N 0.11865(5) 0.33662(13) 0.45548(18) 0.0161(4) Uani 1 1 d . . .
N8 N 0.07306(6) 0.38588(13) 0.26838(19) 0.0205(5) Uani 1 1 d . . .
C1 C 0.16021(6) 0.08509(15) 0.8117(2) 0.0163(5) Uani 1 1 d . . .
C2 C 0.17946(6) 0.05129(16) 0.9146(2) 0.0189(5) Uani 1 1 d . A .
H2 H 0.1886 0.0860 0.9799 0.023 Uiso 1 1 calc R . .
C3 C 0.18546(6) -0.03203(16) 0.9229(2) 0.0206(6) Uani 1 1 d . . .
H3 H 0.1982 -0.0542 0.9944 0.025 Uiso 1 1 calc R A .
C4 C 0.17301(7) -0.08325(16) 0.8273(2) 0.0218(6) Uani 1 1 d . A .
H4 H 0.1769 -0.1406 0.8332 0.026 Uiso 1 1 calc R . .
C5 C 0.15483(7) -0.04985(16) 0.7229(2) 0.0199(6) Uani 1 1 d . . .
H5 H 0.1468 -0.0848 0.6566 0.024 Uiso 1 1 calc R A .
C6 C 0.14813(6) 0.03368(15) 0.7131(2) 0.0168(5) Uani 1 1 d . A .
C7 C 0.12781(6) 0.06759(15) 0.6042(2) 0.0168(5) Uani 1 1 d . . .
C8 C 0.09466(6) 0.08164(15) 0.4401(2) 0.0179(5) Uani 1 1 d . A .
C9 C 0.07085(6) 0.06872(16) 0.3277(2) 0.0180(5) Uani 1 1 d . A .
C10 C 0.06054(7) -0.00810(16) 0.2839(2) 0.0232(6) Uani 1 1 d . . .
H10 H 0.0686 -0.0562 0.3265 0.028 Uiso 1 1 calc R A .
C11 C 0.03819(8) -0.01271(18) 0.1766(3) 0.0291(7) Uani 1 1 d . A .
H11 H 0.0311 -0.0644 0.1433 0.035 Uiso 1 1 calc R . .
C12 C 0.02635(7) 0.05818(18) 0.1185(3) 0.0282(6) Uani 1 1 d . . .
H12 H 0.0107 0.0560 0.0455 0.034 Uiso 1 1 calc R A .
C13 C 0.03755(7) 0.13211(17) 0.1677(2) 0.0227(6) Uani 1 1 d . A .
H13 H 0.0292 0.1808 0.1275 0.027 Uiso 1 1 calc R . .
C14 C 0.18997(6) 0.37654(15) 0.7731(2) 0.0169(5) Uani 1 1 d . . .
C15 C 0.21803(7) 0.39297(17) 0.8618(2) 0.0233(6) Uani 1 1 d . A .
H15 H 0.2200 0.3639 0.9376 0.028 Uiso 1 1 calc R . .
C16 C 0.24276(7) 0.45086(17) 0.8402(3) 0.0261(6) Uani 1 1 d . . .
H16 H 0.2616 0.4611 0.9013 0.031 Uiso 1 1 calc R A .
C17 C 0.24057(7) 0.49436(17) 0.7312(2) 0.0234(6) Uani 1 1 d . A .
H17 H 0.2579 0.5337 0.7167 0.028 Uiso 1 1 calc R . .
C18 C 0.21278(6) 0.47986(16) 0.6435(2) 0.0198(6) Uani 1 1 d . . .
H18 H 0.2108 0.5105 0.5692 0.024 Uiso 1 1 calc R A .
C19 C 0.18751(6) 0.42055(15) 0.6625(2) 0.0150(5) Uani 1 1 d . A .
C20 C 0.15916(6) 0.40403(15) 0.5674(2) 0.0145(5) Uani 1 1 d . . .
C21 C 0.12162(6) 0.41268(15) 0.4146(2) 0.0150(5) Uani 1 1 d . A .
C22 C 0.09761(6) 0.44125(15) 0.3095(2) 0.0164(5) Uani 1 1 d . A .
C23 C 0.09937(7) 0.51862(16) 0.2588(2) 0.0195(6) Uani 1 1 d . . .
H23 H 0.1170 0.5562 0.2895 0.023 Uiso 1 1 calc R A .
C24 C 0.07480(7) 0.54002(17) 0.1618(2) 0.0239(6) Uani 1 1 d . A .
H24 H 0.0754 0.5924 0.1246 0.029 Uiso 1 1 calc R . .
C25 C 0.04952(8) 0.48384(18) 0.1207(3) 0.0285(7) Uani 1 1 d . . .
H25 H 0.0324 0.4971 0.0546 0.034 Uiso 1 1 calc R A .
C26 C 0.04928(7) 0.40815(18) 0.1765(2) 0.0274(6) Uani 1 1 d . A .
H26 H 0.0315 0.3703 0.1486 0.033 Uiso 1 1 calc R . .
C27 C 0.28684(8) 0.2093(2) 0.8031(3) 0.0378(8) Uani 1 1 d . . .
H27A H 0.2761 0.2286 0.8758 0.057 Uiso 1 1 calc R . .
H27B H 0.3039 0.2498 0.7799 0.057 Uiso 1 1 calc R . .
H27C H 0.2988 0.1572 0.8221 0.057 Uiso 1 1 calc R . .
C28 C 0.27100(8) 0.1696(2) 0.5850(3) 0.0350(8) Uani 1 1 d . . .
H28A H 0.2505 0.1582 0.5266 0.052 Uiso 1 1 calc R . .
H28B H 0.2849 0.1196 0.5993 0.052 Uiso 1 1 calc R . .
H28C H 0.2854 0.2120 0.5510 0.052 Uiso 1 1 calc R . .
C29 C 0.22624(7) 0.21000(16) 0.7163(2) 0.0186(5) Uani 1 1 d . . .
H29 H 0.2208 0.2249 0.7965 0.022 Uiso 1 1 calc R A .
N9 N 0.25950(5) 0.19781(14) 0.7006(2) 0.0239(5) Uani 1 1 d . A .
O4 O 0.20134(4) 0.20361(11) 0.63468(16) 0.0190(4) Uani 1 1 d . A .
O8 O 0.08987(16) 0.2594(3) 0.7024(5) 0.0213(11) Uani 0.50 1 d P A 1
O9 O 0.06993(13) 0.3031(3) 0.9222(4) 0.0478(13) Uani 0.50 1 d P A 1
C30 C 0.00529(19) 0.2393(4) 0.7583(11) 0.046(2) Uani 0.50 1 d PDU A -1
C31 C 0.04524(16) 0.3262(4) 0.8938(5) 0.0344(15) Uani 0.50 1 d PD A -1
C32 C 0.06823(14) 0.2475(3) 0.7274(5) 0.0216(12) Uani 0.50 1 d PD A -1
N10 N 0.04051(11) 0.2694(2) 0.7894(4) 0.0267(11) Uani 0.50 1 d PD A -1
O5 O 0.09741(14) 0.2768(3) 0.7519(5) 0.0219(12) Uani 0.50 1 d PD A -1
O6 O 0.13917(5) 0.36558(12) 0.02803(18) 0.0275(5) Uani 1 1 d D . .
O7 O 0.10158(5) 0.14970(12) 0.99096(18) 0.0259(4) Uani 1 1 d D . .
H7A H 0.1021(8) 0.0983(7) 1.000(3) 0.037(9) Uiso 1 1 d D . .
H6A H 0.1418(9) 0.4168(7) 0.022(3) 0.044(10) Uiso 1 1 d D . .
H3B H 0.1223(8) 0.2921(13) 0.162(3) 0.043(10) Uiso 1 1 d D . .
H3A H 0.1093(9) 0.2157(19) 0.136(2) 0.055(12) Uiso 1 1 d D . .
H7B H 0.1178(8) 0.158(3) 0.945(3) 0.083 Uiso 1 1 d D . .
H6B H 0.1479(11) 0.348(3) -0.035(2) 0.083 Uiso 1 1 d D . .

loop_
_atom_site_aniso_label
_atom_site_aniso_U_11
_atom_site_aniso_U_22
_atom_site_aniso_U_33
_atom_site_aniso_U_23
_atom_site_aniso_U_13
_atom_site_aniso_U_12
Mn1 0.0148(2) 0.0109(2) 0.0143(2) 0.00094(14) 0.00031(15) -0.00051(14)
Mn2 0.0201(2) 0.0129(2) 0.0198(2) 0.00206(15) -0.00607(16) -0.00391(15)
Cl1 0.0426(5) 0.0394(5) 0.0358(4) -0.0113(3) 0.0165(3) -0.0109(4)
O1 0.0236(9) 0.0121(9) 0.0157(9) 0.0006(7) 0.0019(7) 0.0013(7)
O2 0.0293(10) 0.0138(9) 0.0137(9) -0.0023(7) 0.0030(7) -0.0029(8)
O3 0.0575(15) 0.0171(12) 0.0277(12) -0.0037(9) 0.0150(11) -0.0102(10)
N1 0.0192(11) 0.0147(11) 0.0177(11) 0.0004(8) -0.0012(9) -0.0021(9)
N2 0.0185(11) 0.0148(12) 0.0190(11) 0.0019(9) -0.0055(9) -0.0030(9)
N3 0.0209(11) 0.0146(12) 0.0198(11) 0.0013(9) -0.0078(9) -0.0031(9)
N4 0.0197(11) 0.0198(12) 0.0168(11) 0.0016(9) -0.0029(9) -0.0044(9)
N5 0.0176(11) 0.0121(11) 0.0173(11) 0.0003(8) -0.0013(9) -0.0015(8)
N6 0.0155(10) 0.0129(11) 0.0154(10) 0.0006(8) -0.0010(8) -0.0009(8)
N7 0.0181(11) 0.0140(11) 0.0153(11) 0.0013(8) -0.0036(9) -0.0011(9)
N8 0.0239(12) 0.0161(12) 0.0203(11) 0.0006(9) -0.0041(9) -0.0011(9)
C1 0.0149(12) 0.0139(13) 0.0205(13) 0.0039(10) 0.0042(10) -0.0010(10)
C2 0.0182(13) 0.0184(14) 0.0197(13) -0.0010(10) -0.0004(10) -0.0014(10)
C3 0.0169(13) 0.0216(15) 0.0222(14) 0.0047(11) -0.0034(11) 0.0029(11)
C4 0.0242(14) 0.0150(14) 0.0260(14) 0.0029(11) 0.0009(11) 0.0049(11)
C5 0.0245(14) 0.0150(14) 0.0196(13) -0.0008(10) -0.0012(11) 0.0001(11)
C6 0.0154(12) 0.0160(14) 0.0187(13) 0.0026(10) -0.0002(10) -0.0001(10)
C7 0.0189(13) 0.0136(14) 0.0177(13) 0.0005(10) 0.0007(10) -0.0009(10)
C8 0.0187(13) 0.0141(13) 0.0203(13) 0.0017(10) -0.0017(11) -0.0029(10)
C9 0.0174(13) 0.0175(14) 0.0189(13) 0.0018(10) 0.0004(10) -0.0037(10)
C10 0.0290(15) 0.0158(14) 0.0239(14) 0.0024(11) -0.0022(12) -0.0048(11)
C11 0.0363(17) 0.0188(16) 0.0297(16) -0.0028(12) -0.0098(13) -0.0093(12)
C12 0.0325(16) 0.0279(17) 0.0217(14) 0.0001(12) -0.0104(12) -0.0076(13)
C13 0.0259(15) 0.0211(15) 0.0202(14) 0.0021(11) -0.0024(11) -0.0041(11)
C14 0.0199(13) 0.0106(13) 0.0201(13) -0.0031(10) 0.0010(10) 0.0012(10)
C15 0.0332(16) 0.0175(14) 0.0177(13) -0.0015(11) -0.0047(12) 0.0041(12)
C16 0.0215(14) 0.0247(16) 0.0294(15) -0.0092(12) -0.0115(12) 0.0017(12)
C17 0.0193(13) 0.0203(15) 0.0305(15) -0.0074(12) 0.0014(11) -0.0049(11)
C18 0.0201(13) 0.0187(14) 0.0210(14) -0.0014(11) 0.0032(11) -0.0022(11)
C19 0.0155(12) 0.0140(13) 0.0156(12) -0.0008(10) 0.0017(10) 0.0013(10)
C20 0.0152(12) 0.0130(13) 0.0157(12) -0.0003(10) 0.0027(10) -0.0012(10)
C21 0.0178(13) 0.0114(13) 0.0154(12) 0.0001(10) 0.0003(10) 0.0001(10)
C22 0.0167(13) 0.0142(13) 0.0181(13) -0.0007(10) 0.0009(10) 0.0003(10)
C23 0.0239(14) 0.0148(14) 0.0194(13) -0.0013(10) -0.0004(11) -0.0019(11)
C24 0.0317(15) 0.0168(15) 0.0221(14) 0.0023(11) -0.0022(12) 0.0016(11)
C25 0.0330(16) 0.0257(16) 0.0239(15) 0.0051(12) -0.0117(12) -0.0005(13)
C26 0.0292(15) 0.0251(16) 0.0247(15) 0.0025(12) -0.0125(12) -0.0053(12)
C27 0.0229(16) 0.039(2) 0.048(2) 0.0151(15) -0.0128(14) -0.0037(14)
C28 0.0304(16) 0.0364(19) 0.0408(18) 0.0134(14) 0.0168(14) 0.0109(14)
C29 0.0210(14) 0.0130(13) 0.0216(14) 0.0014(10) 0.0005(11) 0.0001(10)
N9 0.0165(12) 0.0238(13) 0.0311(13) 0.0058(10) 0.0010(10) 0.0011(9)
O4 0.0175(9) 0.0187(10) 0.0209(9) -0.0010(7) 0.0013(8) 0.0012(7)
O8 0.017(3) 0.021(3) 0.027(3) -0.005(2) 0.006(2) -0.001(2)
O9 0.041(3) 0.079(4) 0.024(2) -0.015(2) 0.008(2) 0.000(3)
C30 0.019(6) 0.067(4) 0.046(4) -0.019(5) -0.020(4) -0.007(3)
C31 0.026(3) 0.044(4) 0.035(4) -0.018(3) 0.012(3) -0.003(3)
C32 0.021(3) 0.019(3) 0.025(3) 0.010(2) 0.003(3) 0.008(2)
N10 0.021(2) 0.029(3) 0.030(3) -0.004(2) 0.007(2) -0.001(2)
O5 0.022(3) 0.013(3) 0.031(3) -0.003(2) 0.002(2) -0.0025(19)
O6 0.0408(12) 0.0149(11) 0.0281(11) 0.0001(8) 0.0098(9) -0.0032(9)
O7 0.0389(12) 0.0135(11) 0.0261(11) -0.0011(8) 0.0074(9) 0.0008(9)

loop_
_atom_type_symbol
_atom_type_description
_atom_type_scat_dispersion_real
_atom_type_scat_dispersion_imag
_atom_type_scat_source
C C 0.0033 0.0016 'International Tables Vol C Tables 4.2.6.8 and 6.1.1.4'
H H 0.0000 0.0000 'International Tables Vol C Tables 4.2.6.8 and 6.1.1.4'
N N 0.0061 0.0033 'International Tables Vol C Tables 4.2.6.8 and 6.1.1.4'
O O 0.0106 0.0060 'International Tables Vol C Tables 4.2.6.8 and 6.1.1.4'
Mn Mn 0.3368 0.7283 'International Tables Vol C Tables 4.2.6.8 and 6.1.1.4'
Cl Cl 0.1484 0.1585 'International Tables Vol C Tables 4.2.6.8 and 6.1.1.4'

loop_
_geom_angle_atom_site_label_1
_geom_angle_atom_site_label_2
_geom_angle_atom_site_label_3
_geom_angle
_geom_angle_site_symmetry_1
_geom_angle_site_symmetry_3
_geom_angle_publ_flag
O1 Mn1 O2 87.05(8) . . ?
O1 Mn1 N2 87.68(8) . . ?
O2 Mn1 N2 174.72(8) . . ?
O1 Mn1 N6 173.91(8) . . ?
O2 Mn1 N6 86.87(8) . . ?
N2 Mn1 N6 98.40(8) . . ?
O1 Mn1 O5 87.28(16) . . ?
O2 Mn1 O5 83.53(14) . . ?
N2 Mn1 O5 95.85(14) . . ?
N6 Mn1 O5 91.72(16) . . ?
O1 Mn1 O8 93.20(16) . . ?
O2 Mn1 O8 99.64(14) . . ?
N2 Mn1 O8 80.28(14) . . ?
N6 Mn1 O8 87.50(16) . . ?
O5 Mn1 O8 16.91(12) . . ?
O1 Mn1 O4 88.68(7) . . ?
O2 Mn1 O4 91.52(7) . . ?
N2 Mn1 O4 88.72(8) . . ?
N6 Mn1 O4 91.80(7) . . ?
O5 Mn1 O4 173.77(14) . . ?
O8 Mn1 O4 168.75(14) . . ?
N7 Mn2 N3 85.21(8) . . ?
N7 Mn2 N4 155.77(8) . . ?
N3 Mn2 N4 72.96(8) . . ?
N7 Mn2 O3 91.50(8) . . ?
N3 Mn2 O3 99.13(8) . . ?
N4 Mn2 O3 81.96(8) . . ?
N7 Mn2 N8 73.46(8) . . ?
N3 Mn2 N8 158.54(8) . . ?
N4 Mn2 N8 127.41(8) . . ?
O3 Mn2 N8 79.54(8) . . ?
N7 Mn2 Cl1 101.64(6) . . ?
N3 Mn2 Cl1 97.35(6) . . ?
N4 Mn2 Cl1 91.67(6) . . ?
O3 Mn2 Cl1 159.70(7) . . ?
N8 Mn2 Cl1 89.35(6) . . ?
C1 O1 Mn1 128.22(15) . . ?
C14 O2 Mn1 125.02(15) . . ?
Mn2 O3 H3B 120(2) . . ?
Mn2 O3 H3A 119(3) . . ?
H3B O3 H3A 107(3) . . ?
C7 N1 C8 102.5(2) . . ?
C7 N2 N3 106.9(2) . . ?
C7 N2 Mn1 126.96(17) . . ?
N3 N2 Mn1 125.63(16) . . ?
C8 N3 N2 104.9(2) . . ?
C8 N3 Mn2 116.14(16) . . ?
N2 N3 Mn2 138.77(16) . . ?
C13 N4 C9 118.2(2) . . ?
C13 N4 Mn2 124.47(18) . . ?
C9 N4 Mn2 117.32(16) . . ?
C20 N5 C21 102.5(2) . . ?
C20 N6 N7 106.00(19) . . ?
C20 N6 Mn1 125.62(16) . . ?
N7 N6 Mn1 126.86(15) . . ?
C21 N7 N6 105.22(19) . . ?
C21 N7 Mn2 117.10(16) . . ?
N6 N7 Mn2 137.62(16) . . ?
C26 N8 C22 117.9(2) . . ?
C26 N8 Mn2 126.63(18) . . ?
C22 N8 Mn2 115.08(16) . . ?
O1 C1 C2 117.8(2) . . ?
O1 C1 C6 123.0(2) . . ?
C2 C1 C6 119.1(2) . . ?
C3 C2 C1 120.9(2) . . ?
C3 C2 H2 119.5 . . ?
C1 C2 H2 119.5 . . ?
C2 C3 C4 120.3(2) . . ?
C2 C3 H3 119.9 . . ?
C4 C3 H3 119.9 . . ?
C3 C4 C5 119.2(2) . . ?
C3 C4 H4 120.4 . . ?
C5 C4 H4 120.4 . . ?
C4 C5 C6 121.6(2) . . ?
C4 C5 H5 119.2 . . ?
C6 C5 H5 119.2 . . ?
C5 C6 C1 118.8(2) . . ?
C5 C6 C7 120.9(2) . . ?
C1 C6 C7 120.2(2) . . ?
N1 C7 N2 111.6(2) . . ?
N1 C7 C6 125.1(2) . . ?
N2 C7 C6 123.3(2) . . ?
N3 C8 N1 114.2(2) . . ?
N3 C8 C9 119.2(2) . . ?
N1 C8 C9 126.7(2) . . ?
N4 C9 C10 122.4(2) . . ?
N4 C9 C8 114.3(2) . . ?
C10 C9 C8 123.3(2) . . ?
C11 C10 C9 118.2(3) . . ?
C11 C10 H10 120.9 . . ?
C9 C10 H10 120.9 . . ?
C12 C11 C10 119.5(3) . . ?
C12 C11 H11 120.2 . . ?
C10 C11 H11 120.2 . . ?
C13 C12 C11 119.0(3) . . ?
C13 C12 H12 120.5 . . ?
C11 C12 H12 120.5 . . ?
N4 C13 C12 122.7(3) . . ?
N4 C13 H13 118.7 . . ?
C12 C13 H13 118.7 . . ?
O2 C14 C19 122.3(2) . . ?
O2 C14 C15 119.0(2) . . ?
C19 C14 C15 118.6(2) . . ?
C16 C15 C14 120.6(3) . . ?
C16 C15 H15 119.7 . . ?
C14 C15 H15 119.7 . . ?
C15 C16 C17 121.1(2) . . ?
C15 C16 H16 119.4 . . ?
C17 C16 H16 119.4 . . ?
C18 C17 C16 119.0(3) . . ?
C18 C17 H17 120.5 . . ?
C16 C17 H17 120.5 . . ?
C17 C18 C19 121.0(2) . . ?
C17 C18 H18 119.5 . . ?
C19 C18 H18 119.5 . . ?
C14 C19 C18 119.6(2) . . ?
C14 C19 C20 120.2(2) . . ?
C18 C19 C20 120.2(2) . . ?
N5 C20 N6 112.5(2) . . ?
N5 C20 C19 125.3(2) . . ?
N6 C20 C19 122.2(2) . . ?
N7 C21 N5 113.8(2) . . ?
N7 C21 C22 119.3(2) . . ?
N5 C21 C22 126.8(2) . . ?
N8 C22 C23 122.6(2) . . ?
N8 C22 C21 114.1(2) . . ?
C23 C22 C21 123.3(2) . . ?
C22 C23 C24 118.5(2) . . ?
C22 C23 H23 120.7 . . ?
C24 C23 H23 120.7 . . ?
C25 C24 C23 118.8(3) . . ?
C25 C24 H24 120.6 . . ?
C23 C24 H24 120.6 . . ?
C24 C25 C26 119.3(3) . . ?
C24 C25 H25 120.4 . . ?
C26 C25 H25 120.4 . . ?
N8 C26 C25 122.8(3) . . ?
N8 C26 H26 118.6 . . ?
C25 C26 H26 118.6 . . ?
N9 C27 H27A 109.5 . . ?
N9 C27 H27B 109.5 . . ?
H27A C27 H27B 109.5 . . ?
N9 C27 H27C 109.5 . . ?
H27A C27 H27C 109.5 . . ?
H27B C27 H27C 109.5 . . ?
N9 C28 H28A 109.5 . . ?
N9 C28 H28B 109.5 . . ?
H28A C28 H28B 109.5 . . ?
N9 C28 H28C 109.5 . . ?
H28A C28 H28C 109.5 . . ?
H28B C28 H28C 109.5 . . ?
O4 C29 N9 125.3(2) . . ?
O4 C29 H29 117.4 . . ?
N9 C29 H29 117.4 . . ?
C29 N9 C28 122.8(2) . . ?
C29 N9 C27 120.6(2) . . ?
C28 N9 C27 116.6(2) . . ?
C29 O4 Mn1 117.62(16) . . ?
O5 O8 C32 100.7(11) . . ?
O5 O8 Mn1 77.1(9) . . ?
C32 O8 Mn1 156.2(6) . . ?
C31 O9 N10 53.2(4) . . ?
O9 C31 N10 92.3(5) . . ?
O8 C32 O5 31.6(4) . . ?
O8 C32 N10 149.6(6) . . ?
O5 C32 N10 122.0(5) . . ?
C32 N10 C30 123.4(5) . . ?
C32 N10 C31 120.6(4) . . ?
C30 N10 C31 116.0(5) . . ?
C32 N10 O9 91.2(3) . . ?
C30 N10 O9 140.9(5) . . ?
C31 N10 O9 34.5(3) . . ?
O8 O5 C32 47.6(8) . . ?
O8 O5 Mn1 86.0(9) . . ?
C32 O5 Mn1 128.7(4) . . ?
H6A O6 H6B 102(4) . . ?
H7A O7 H7B 103(4) . . ?

loop_
_geom_bond_atom_site_label_1
_geom_bond_atom_site_label_2
_geom_bond_distance
_geom_bond_site_symmetry_2
_geom_bond_publ_flag
Mn1 O1 1.8847(17) . ?
Mn1 O2 1.9006(17) . ?
Mn1 N2 2.010(2) . ?
Mn1 N6 2.028(2) . ?
Mn1 O5 2.188(6) . ?
Mn1 O8 2.239(6) . ?
Mn1 O4 2.2854(17) . ?
Mn2 N7 2.180(2) . ?
Mn2 N3 2.239(2) . ?
Mn2 N4 2.259(2) . ?
Mn2 O3 2.260(2) . ?
Mn2 N8 2.295(2) . ?
Mn2 Cl1 2.4395(9) . ?
O1 C1 1.345(3) . ?
O2 C14 1.340(3) . ?
O3 H3B 0.849(10) . ?
O3 H3A 0.848(10) . ?
N1 C7 1.348(3) . ?
N1 C8 1.350(3) . ?
N2 C7 1.353(3) . ?
N2 N3 1.371(3) . ?
N3 C8 1.327(3) . ?
N4 C13 1.338(3) . ?
N4 C9 1.349(3) . ?
N5 C20 1.341(3) . ?
N5 C21 1.350(3) . ?
N6 C20 1.353(3) . ?
N6 N7 1.375(3) . ?
N7 C21 1.330(3) . ?
N8 C26 1.338(3) . ?
N8 C22 1.351(3) . ?
C1 C2 1.396(4) . ?
C1 C6 1.408(4) . ?
C2 C3 1.384(4) . ?
C2 H2 0.9500 . ?
C3 C4 1.385(4) . ?
C3 H3 0.9500 . ?
C4 C5 1.388(4) . ?
C4 H4 0.9500 . ?
C5 C6 1.393(4) . ?
C5 H5 0.9500 . ?
C6 C7 1.464(3) . ?
C8 C9 1.471(3) . ?
C9 C10 1.388(4) . ?
C10 C11 1.384(4) . ?
C10 H10 0.9500 . ?
C11 C12 1.377(4) . ?
C11 H11 0.9500 . ?
C12 C13 1.375(4) . ?
C12 H12 0.9500 . ?
C13 H13 0.9500 . ?
C14 C19 1.400(3) . ?
C14 C15 1.401(4) . ?
C15 C16 1.377(4) . ?
C15 H15 0.9500 . ?
C16 C17 1.382(4) . ?
C16 H16 0.9500 . ?
C17 C18 1.381(4) . ?
C17 H17 0.9500 . ?
C18 C19 1.401(3) . ?
C18 H18 0.9500 . ?
C19 C20 1.453(3) . ?
C21 C22 1.474(3) . ?
C22 C23 1.386(4) . ?
C23 C24 1.391(4) . ?
C23 H23 0.9500 . ?
C24 C25 1.379(4) . ?
C24 H24 0.9500 . ?
C25 C26 1.380(4) . ?
C25 H25 0.9500 . ?
C26 H26 0.9500 . ?
C27 N9 1.468(4) . ?
C27 H27A 0.9800 . ?
C27 H27B 0.9800 . ?
C27 H27C 0.9800 . ?
C28 N9 1.451(4) . ?
C28 H28A 0.9800 . ?
C28 H28B 0.9800 . ?
C28 H28C 0.9800 . ?
C29 O4 1.245(3) . ?
C29 N9 1.319(3) . ?
C29 H29 0.9500 . ?
O8 O5 0.653(5) . ?
O8 C32 0.920(7) . ?
O9 C31 1.038(7) . ?
O9 N10 1.832(6) . ?
C30 N10 1.446(7) . ?
C31 N10 1.468(6) . ?
C32 O5 1.223(7) . ?
C32 N10 1.362(6) . ?
O6 H6A 0.848(10) . ?
O6 H6B 0.848(10) . ?
O7 H7A 0.846(10) . ?
O7 H7B 0.848(10) . ?
